data_7059519
loop_
_publ_author_name
'Bardovskyi, Rostyslav'
'Grytsai, Oleksandr'
'RONCO, Cyril'
'Benhida, Rachid'

_publ_section_title
;
 Synthesis and Characterization of new Heterocycles related to
 Aryl[e][1,3]diazepinediones. Rearrangement to 2,4-Diamino-1,3,5-triazine
 Derivatives.
;
_journal_name_full 'New Journal of Chemistry'
_journal_paper_doi 10.1039/D0NJ01229G
_journal_year 2020
_chemical_formula_moiety 'C12 H13 N5 O2'
_chemical_formula_sum 'C12 H13 N5 O2'
_chemical_formula_weight 259.27
_space_group_crystal_system monoclinic
_space_group_IT_number 14
_space_group_name_Hall '-P 2yn'
_space_group_name_H-M_alt 'P 1 21/n 1'
_atom_sites_solution_hydrogens geom
_audit_creation_date 2018-06-01
_audit_creation_method
;
Olex2 1.2
(compiled 2018.05.29 svn.r3510 for OlexSys, GUI svn.r5506)
;
_audit_update_record
;
2020-02-07 deposited with the CCDC.	2020-04-21 downloaded from the CCDC.
;
_cell_angle_alpha 90
_cell_angle_beta 101.7280(10)
_cell_angle_gamma 90
_cell_formula_units_Z 4
_cell_length_a 4.86080(10)
_cell_length_b 24.6111(3)
_cell_length_c 10.3984(2)
_cell_measurement_reflns_used 5652
_cell_measurement_temperature 293
_cell_measurement_theta_max 70.9170
_cell_measurement_theta_min 4.6770
_cell_volume 1217.99(4)
_computing_cell_refinement 'CrysAlisPro 1.171.39.44a (Rigaku OD, 2018)'
_computing_data_collection 'CrysAlisPro 1.171.39.44a (Rigaku OD, 2018)'
_computing_data_reduction 'CrysAlisPro 1.171.39.44a (Rigaku OD, 2018)'
_computing_molecular_graphics 'Olex2 (Dolomanov et al., 2009)'
_computing_publication_material 'Olex2 (Dolomanov et al., 2009)'
_computing_structure_refinement 'ShelXL (Sheldrick, 2015)'
_computing_structure_solution 'SHELXT 2014/5 (Sheldrick, 2014)'
_diffrn_ambient_temperature 293
_diffrn_detector 'CCD plate'
_diffrn_detector_area_resol_mean 5.3048
_diffrn_detector_type AtlasS2
_diffrn_measured_fraction_theta_full 0.996
_diffrn_measured_fraction_theta_max 0.982
_diffrn_measurement_details
;
List of Runs (angles in degrees, time in seconds):

  # Type    Start    End  Width  t~exp~   \w     \q     \k     \f   Frames
#--------------------------------------------------------------------------
  1  \w   -108.00 -13.00   1.00    1.00    --  -41.07 -57.00 -90.00   95
  2  \w    -53.00 -27.00   1.00    1.00    --  -41.07 -38.00 -60.00   26
  3  \w    -66.00  15.00   1.00    1.00    --  -41.07  38.00 -30.00   81
  4  \w    -72.00   2.00   1.00    1.00    --  -41.07  77.00 120.00   74
  5  \w    -83.00 -17.00   1.00    1.00    --  -41.07 -38.00  90.00   66
  6  \w     52.00 108.00   1.00   10.00    --  101.41 -94.00  60.00   56
  7  \w     83.00 110.00   1.00   10.00    --  101.41-125.00  30.00   27
  8  \w     68.00 127.00   1.00   10.00    --  101.41 -61.00-120.00   59
  9  \w     28.00  54.00   1.00   10.00    --  101.41-125.00  30.00   26
 10  \w     38.00 127.00   1.00   10.00    --  101.41 -45.00  60.00   89
 11  \w     33.00 128.00   1.00   10.00    --  101.41 -30.00-180.00   95
 12  \w    122.00 166.00   1.00   10.00    --  101.41  45.00   0.00   44
 13  \w     69.00 125.00   1.00   10.00    --  101.41  77.00 -30.00   56
 14  \w    153.00 178.00   1.00   10.00    --  101.41  77.00 -30.00   25
 15  \w     49.00 101.00   1.00   10.00    --  101.41 -94.00-180.00   52
 16  \w    135.00 175.00   1.00   10.00    --  101.41 125.00  30.00   40
 17  \w    120.00 165.00   1.00   10.00    --  101.41 125.00 120.00   45
 18  \w     25.00 115.00   1.00   10.00    --  101.41 -30.00 -30.00   90
;
_diffrn_measurement_device 'four-circle diffractometer'
_diffrn_measurement_device_type 'SuperNova, Dual, Cu at home/near, AtlasS2'
_diffrn_measurement_method '\w scans'
_diffrn_orient_matrix_type 'CrysAlisPro convention (1999,Acta A55,543-557)'
_diffrn_orient_matrix_UB_11 0.0776656000
_diffrn_orient_matrix_UB_12 -0.0502980000
_diffrn_orient_matrix_UB_13 0.0880800000
_diffrn_orient_matrix_UB_21 0.0139819000
_diffrn_orient_matrix_UB_22 0.0356394000
_diffrn_orient_matrix_UB_23 0.1229225000
_diffrn_orient_matrix_UB_31 -0.3139979000
_diffrn_orient_matrix_UB_32 -0.0108555000
_diffrn_orient_matrix_UB_33 -0.0044416000
_diffrn_radiation_monochromator mirror
_diffrn_radiation_probe x-ray
_diffrn_radiation_type CuK\a
_diffrn_radiation_wavelength 1.54184
_diffrn_reflns_av_R_equivalents 0.0120
_diffrn_reflns_av_unetI/netI 0.0101
_diffrn_reflns_Laue_measured_fraction_full 0.996
_diffrn_reflns_Laue_measured_fraction_max 0.982
_diffrn_reflns_limit_h_max 4
_diffrn_reflns_limit_h_min -5
_diffrn_reflns_limit_k_max 29
_diffrn_reflns_limit_k_min -29
_diffrn_reflns_limit_l_max 12
_diffrn_reflns_limit_l_min -11
_diffrn_reflns_number 7754
_diffrn_reflns_point_group_measured_fraction_full 0.996
_diffrn_reflns_point_group_measured_fraction_max 0.982
_diffrn_reflns_theta_full 67.684
_diffrn_reflns_theta_max 71.052
_diffrn_reflns_theta_min 3.592
_diffrn_source 'micro-focus sealed X-ray tube'
_diffrn_source_type 'SuperNova (Cu) X-ray Source'
_exptl_absorpt_coefficient_mu 0.841
_exptl_absorpt_correction_T_max 1.00000
_exptl_absorpt_correction_T_min 0.90097
_exptl_absorpt_correction_type multi-scan
_exptl_absorpt_process_details
;
CrysAlisPro 1.171.39.44a (Rigaku Oxford Diffraction, 2018)
Empirical absorption correction using spherical harmonics,
 implemented in SCALE3 ABSPACK scaling algorithm.
;
_exptl_crystal_colour colourless
_exptl_crystal_colour_primary colourless
_exptl_crystal_density_diffrn 1.414
_exptl_crystal_description prism
_exptl_crystal_F_000 544
_exptl_crystal_size_max 0.24
_exptl_crystal_size_mid 0.16
_exptl_crystal_size_min 0.08
_refine_diff_density_max 0.269
_refine_diff_density_min -0.374
_refine_diff_density_rms 0.062
_refine_ls_extinction_method none
_refine_ls_goodness_of_fit_ref 1.076
_refine_ls_hydrogen_treatment constr
_refine_ls_matrix_type full
_refine_ls_number_parameters 174
_refine_ls_number_reflns 2295
_refine_ls_number_restraints 0
_refine_ls_restrained_S_all 1.076
_refine_ls_R_factor_all 0.0417
_refine_ls_R_factor_gt 0.0407
_refine_ls_shift/su_max 0.001
_refine_ls_shift/su_mean 0.000
_refine_ls_structure_factor_coef Fsqd
_refine_ls_weighting_details 'w=1/[\s^2^(Fo^2^)+(0.0605P)^2^+0.3373P] where P=(Fo^2^+2Fc^2^)/3'
_refine_ls_weighting_scheme calc
_refine_ls_wR_factor_gt 0.1071
_refine_ls_wR_factor_ref 0.1082
_reflns_Friedel_coverage 0.000
_reflns_number_gt 2191
_reflns_number_total 2295
_reflns_threshold_expression 'I > 2\s(I)'
_cod_data_source_file d0nj01229g2.cif
_cod_data_source_block mtf478
_cod_database_code 7059519
_shelx_shelxl_version_number 2016/4
_chemical_oxdiff_formula 'c12 h13 n5 o2'
_shelx_space_group_comment
;
The symmetry employed for this shelxl refinement is uniquely defined
by the following loop, which should always be used as a source of
symmetry information in preference to the above space-group names.
They are only intended as comments.
;
_shelx_estimated_absorpt_t_max 0.936
_shelx_estimated_absorpt_t_min 0.824
_reflns_odcompleteness_completeness 99.95
_reflns_odcompleteness_iscentric 1
_reflns_odcompleteness_theta 64.99
_olex2_refinement_description
;
1. Fixed Uiso
 At 1.2 times of:
  All C(H) groups, All N(H) groups, All N(H,H) groups
 At 1.5 times of:
  All C(H,H,H) groups
2.a Aromatic/amide H refined with riding coordinates:
 N1(H1), C5(H5), C6(H6), C7(H7), C8(H8)
2.b X=CH2 refined with riding coordinates:
 N4(H4A,H4B)
2.c Idealised Me refined as rotating group:
 C11(H11A,H11B,H11C), C12(H12A,H12B,H12C)
;
_olex2_submission_special_instructions 'No special instructions were received'
_oxdiff_exptl_absorpt_empirical_details
;
Empirical correction (ABSPACK) includes:
- Absorption correction using spherical harmonics
- Frame scaling
;
_oxdiff_exptl_absorpt_empirical_full_max 1.176
_oxdiff_exptl_absorpt_empirical_full_min 0.727

loop_
_space_group_symop_operation_xyz
'x, y, z'
'-x+1/2, y+1/2, -z+1/2'
'-x, -y, -z'
'x-1/2, -y-1/2, z-1/2'

loop_
_atom_site_label
_atom_site_type_symbol
_atom_site_fract_x
_atom_site_fract_y
_atom_site_fract_z
_atom_site_U_iso_or_equiv
_atom_site_adp_type
_atom_site_occupancy
_atom_site_site_symmetry_order
_atom_site_calc_flag
_atom_site_refinement_flags_posn
_atom_site_refinement_flags_adp
_atom_site_refinement_flags_occupancy
_atom_site_disorder_assembly
_atom_site_disorder_group
O1 O 0.2025(2) 0.48252(4) 0.38962(10) 0.0384(3) Uani 1 1 d . . . . .
O2 O 0.2651(3) 0.68482(4) 0.20266(10) 0.0525(3) Uani 1 1 d . . . . .
N1 N 0.1709(2) 0.56757(4) 0.45842(11) 0.0325(3) Uani 1 1 d . . . . .
H1 H 0.032831 0.556502 0.491772 0.039 Uiso 1 1 calc R . . . .
N2 N 0.3249(3) 0.65666(4) 0.41145(11) 0.0398(3) Uani 1 1 d . . . . .
N3 N 0.2404(3) 0.63030(5) 0.61765(11) 0.0376(3) Uani 1 1 d . . . . .
N4 N 0.4688(4) 0.71537(5) 0.63150(13) 0.0558(4) Uani 1 1 d . . . . .
H4A H 0.523386 0.743945 0.677212 0.067 Uiso 1 1 calc R . . . .
H4B H 0.508471 0.711467 0.555110 0.067 Uiso 1 1 calc R . . . .
N5 N 0.2634(3) 0.68406(5) 0.79799(12) 0.0436(3) Uani 1 1 d . . . . .
C1 C 0.2599(3) 0.62061(5) 0.49358(12) 0.0324(3) Uani 1 1 d . . . . .
C2 C 0.3232(3) 0.67728(5) 0.67886(13) 0.0372(3) Uani 1 1 d . . . . .
C3 C 0.2659(2) 0.53047(5) 0.38030(11) 0.0289(3) Uani 1 1 d . . . . .
C4 C 0.4439(2) 0.54635(5) 0.28566(12) 0.0289(3) Uani 1 1 d . . . . .
C5 C 0.5720(3) 0.50351(5) 0.23258(13) 0.0357(3) Uani 1 1 d . . . . .
H5 H 0.548297 0.468132 0.259847 0.043 Uiso 1 1 calc R . . . .
C6 C 0.7336(3) 0.51298(6) 0.14011(15) 0.0428(3) Uani 1 1 d . . . . .
H6 H 0.819819 0.484084 0.106264 0.051 Uiso 1 1 calc R . . . .
C7 C 0.7677(3) 0.56520(6) 0.09772(15) 0.0446(4) Uani 1 1 d . . . . .
H7 H 0.878407 0.571562 0.036092 0.053 Uiso 1 1 calc R . . . .
C8 C 0.6378(3) 0.60779(6) 0.14672(14) 0.0392(3) Uani 1 1 d . . . . .
H8 H 0.658648 0.642812 0.116501 0.047 Uiso 1 1 calc R . . . .
C9 C 0.4750(3) 0.59935(5) 0.24110(12) 0.0307(3) Uani 1 1 d . . . . .
C10 C 0.3385(3) 0.64855(5) 0.28391(13) 0.0352(3) Uani 1 1 d . . . . .
C11 C 0.0864(4) 0.64534(7) 0.84881(17) 0.0555(4) Uani 1 1 d . . . . .
H11A H 0.033107 0.616654 0.786141 0.083 Uiso 1 1 calc GR . . . .
H11B H -0.079078 0.663435 0.863988 0.083 Uiso 1 1 calc GR . . . .
H11C H 0.188192 0.630365 0.929862 0.083 Uiso 1 1 calc GR . . . .
C12 C 0.3506(5) 0.73227(7) 0.87631(16) 0.0577(5) Uani 1 1 d . . . . .
H12A H 0.541697 0.740842 0.872932 0.087 Uiso 1 1 calc GR . . . .
H12B H 0.336444 0.725621 0.965704 0.087 Uiso 1 1 calc GR . . . .
H12C H 0.231399 0.762204 0.842057 0.087 Uiso 1 1 calc GR . . . .

loop_
_atom_site_aniso_label
_atom_site_aniso_U_11
_atom_site_aniso_U_22
_atom_site_aniso_U_33
_atom_site_aniso_U_23
_atom_site_aniso_U_13
_atom_site_aniso_U_12
O1 0.0480(6) 0.0252(5) 0.0445(6) 0.0001(4) 0.0153(4) -0.0062(4)
O2 0.0865(9) 0.0347(5) 0.0398(6) 0.0124(4) 0.0214(6) 0.0156(5)
N1 0.0391(6) 0.0268(5) 0.0339(6) -0.0008(4) 0.0126(4) -0.0067(4)
N2 0.0641(8) 0.0251(5) 0.0326(6) 0.0000(4) 0.0156(5) -0.0052(5)
N3 0.0540(7) 0.0287(6) 0.0329(6) -0.0016(4) 0.0153(5) -0.0069(5)
N4 0.0966(11) 0.0374(7) 0.0395(7) -0.0102(5) 0.0279(7) -0.0271(7)
N5 0.0636(8) 0.0355(6) 0.0356(6) -0.0046(5) 0.0193(6) -0.0031(5)
C1 0.0401(7) 0.0257(6) 0.0318(7) 0.0005(5) 0.0085(5) -0.0026(5)
C2 0.0515(8) 0.0290(6) 0.0324(7) 0.0002(5) 0.0115(6) -0.0011(6)
C3 0.0309(6) 0.0255(6) 0.0285(6) 0.0014(5) 0.0017(5) -0.0024(4)
C4 0.0297(6) 0.0287(6) 0.0263(6) 0.0005(5) 0.0010(5) -0.0015(5)
C5 0.0392(7) 0.0313(6) 0.0357(7) 0.0007(5) 0.0058(5) 0.0015(5)
C6 0.0444(8) 0.0449(8) 0.0409(8) -0.0029(6) 0.0128(6) 0.0074(6)
C7 0.0439(8) 0.0533(9) 0.0406(8) 0.0028(6) 0.0181(6) -0.0001(6)
C8 0.0445(8) 0.0381(7) 0.0361(7) 0.0063(6) 0.0110(6) -0.0039(6)
C9 0.0336(6) 0.0304(6) 0.0269(6) 0.0017(5) 0.0033(5) -0.0027(5)
C10 0.0478(8) 0.0267(6) 0.0320(7) 0.0038(5) 0.0098(5) -0.0034(5)
C11 0.0727(11) 0.0567(10) 0.0436(9) -0.0002(7) 0.0271(8) -0.0079(8)
C12 0.0931(13) 0.0425(8) 0.0407(8) -0.0112(7) 0.0212(8) -0.0008(8)

loop_
_atom_type_symbol
_atom_type_description
_atom_type_scat_dispersion_real
_atom_type_scat_dispersion_imag
_atom_type_scat_source
C C 0.0181 0.0091 'International Tables Vol C Tables 4.2.6.8 and 6.1.1.4'
H H 0.0000 0.0000 'International Tables Vol C Tables 4.2.6.8 and 6.1.1.4'
N N 0.0311 0.0180 'International Tables Vol C Tables 4.2.6.8 and 6.1.1.4'
O O 0.0492 0.0322 'International Tables Vol C Tables 4.2.6.8 and 6.1.1.4'

loop_
_geom_angle_atom_site_label_1
_geom_angle_atom_site_label_2
_geom_angle_atom_site_label_3
_geom_angle
_geom_angle_site_symmetry_1
_geom_angle_site_symmetry_3
_geom_angle_publ_flag
C1 N1 H1 114.5 . . ?
C3 N1 H1 114.5 . . ?
C3 N1 C1 130.98(11) . . ?
C1 N2 C10 127.04(12) . . ?
C1 N3 C2 122.65(11) . . ?
H4A N4 H4B 120.0 . . ?
C2 N4 H4A 120.0 . . ?
C2 N4 H4B 120.0 . . ?
C2 N5 C11 120.70(13) . . ?
C2 N5 C12 121.79(13) . . ?
C12 N5 C11 117.30(13) . . ?
N2 C1 N1 124.21(12) . . ?
N2 C1 N3 125.56(12) . . ?
N3 C1 N1 109.90(11) . . ?
N4 C2 N3 124.29(13) . . ?
N4 C2 N5 119.16(13) . . ?
N5 C2 N3 116.47(12) . . ?
O1 C3 N1 118.39(11) . . ?
O1 C3 C4 119.55(11) . . ?
N1 C3 C4 122.05(11) . . ?
C5 C4 C3 115.43(11) . . ?
C5 C4 C9 119.05(12) . . ?
C9 C4 C3 125.37(12) . . ?
C4 C5 H5 119.6 . . ?
C6 C5 C4 120.77(13) . . ?
C6 C5 H5 119.6 . . ?
C5 C6 H6 119.9 . . ?
C5 C6 C7 120.16(13) . . ?
C7 C6 H6 119.9 . . ?
C6 C7 H7 120.1 . . ?
C8 C7 C6 119.88(13) . . ?
C8 C7 H7 120.1 . . ?
C7 C8 H8 119.5 . . ?
C7 C8 C9 121.07(13) . . ?
C9 C8 H8 119.5 . . ?
C4 C9 C10 124.88(12) . . ?
C8 C9 C4 119.04(12) . . ?
C8 C9 C10 116.05(11) . . ?
O2 C10 N2 119.98(13) . . ?
O2 C10 C9 117.92(12) . . ?
N2 C10 C9 121.63(12) . . ?
N5 C11 H11A 109.5 . . ?
N5 C11 H11B 109.5 . . ?
N5 C11 H11C 109.5 . . ?
H11A C11 H11B 109.5 . . ?
H11A C11 H11C 109.5 . . ?
H11B C11 H11C 109.5 . . ?
N5 C12 H12A 109.5 . . ?
N5 C12 H12B 109.5 . . ?
N5 C12 H12C 109.5 . . ?
H12A C12 H12B 109.5 . . ?
H12A C12 H12C 109.5 . . ?
H12B C12 H12C 109.5 . . ?

loop_
_geom_bond_atom_site_label_1
_geom_bond_atom_site_label_2
_geom_bond_distance
_geom_bond_site_symmetry_2
_geom_bond_publ_flag
O1 C3 1.2285(15) . ?
O2 C10 1.2309(17) . ?
N1 H1 0.8600 . ?
N1 C1 1.4001(16) . ?
N1 C3 1.3635(16) . ?
N2 C1 1.3138(17) . ?
N2 C10 1.3560(18) . ?
N3 C1 1.3341(17) . ?
N3 C2 1.3415(17) . ?
N4 H4A 0.8600 . ?
N4 H4B 0.8600 . ?
N4 C2 1.3283(19) . ?
N5 C2 1.3392(18) . ?
N5 C11 1.453(2) . ?
N5 C12 1.4528(19) . ?
C3 C4 1.4886(17) . ?
C4 C5 1.3944(18) . ?
C4 C9 1.4025(17) . ?
C5 H5 0.9300 . ?
C5 C6 1.379(2) . ?
C6 H6 0.9300 . ?
C6 C7 1.380(2) . ?
C7 H7 0.9300 . ?
C7 C8 1.374(2) . ?
C8 H8 0.9300 . ?
C8 C9 1.3956(19) . ?
C9 C10 1.4918(18) . ?
C11 H11A 0.9600 . ?
C11 H11B 0.9600 . ?
C11 H11C 0.9600 . ?
C12 H12A 0.9600 . ?
C12 H12B 0.9600 . ?
C12 H12C 0.9600 . ?
